data_4340357
loop_
_publ_author_name
'Cucos, Paula'
'Tuna, Floriana'
'Sorace, Lorenzo'
'Matei, Iulia'
'Maxim, Catalin'
'Shova, Sergiu'
'Gheorghe, Ruxandra'
'Caneschi, Andrea'
'Hillebrand, Mihaela'
'Andruh, Marius'

_publ_section_title
;
 Magnetic and luminescent binuclear double-stranded helicates.
;
_journal_issue 14
_journal_name_full 'Inorganic chemistry'
_journal_page_first 7738
_journal_page_last 7747
_journal_paper_doi 10.1021/ic501051q
_journal_volume 53
_journal_year 2014
_chemical_formula_moiety 'C28 H22 Cu N2 O5, 0.5(C3 H7 N O), 0.2(H2 O)'
_chemical_formula_sum 'C29.5 H25.9 Cu N2.5 O5.7'
_chemical_formula_weight 570.17
_chemical_name_systematic
;
 ? 
;
_space_group_crystal_system tetragonal
_space_group_IT_number 86
_space_group_name_Hall '-P 4bc'
_space_group_name_H-M_alt 'P 42/n'
_symmetry_space_group_name_Hall '-P 4bc'
_symmetry_space_group_name_H-M 'P 42/n :2'
_atom_sites_solution_hydrogens geom
_atom_sites_solution_primary direct
_atom_sites_solution_secondary difmap
_audit_creation_date 2013-04-24
_audit_creation_method
;
  Olex2 1.2-ac2
  (compiled Nov  7 2012 10:32:32, GUI svn.r4372)
;
_cell_angle_alpha 90.00
_cell_angle_beta 90.00
_cell_angle_gamma 90.00
_cell_formula_units_Z 8
_cell_length_a 14.2756(7)
_cell_length_b 14.2756(7)
_cell_length_c 27.1417(14)
_cell_measurement_reflns_used 2533
_cell_measurement_temperature 293(2)
_cell_measurement_theta_max 28.9942
_cell_measurement_theta_min 2.5097
_cell_volume 5531.3(5)
_computing_cell_refinement
;
CrysAlisPro, Agilent Technologies,
Version 1.171.35.19 (release 27-10-2011 CrysAlis171 .NET)
(compiled Oct 27 2011,15:02:11)
;
_computing_data_collection
;
CrysAlisPro, Agilent Technologies,
Version 1.171.35.19 (release 27-10-2011 CrysAlis171 .NET)
(compiled Oct 27 2011,15:02:11)
;
_computing_data_reduction
;
CrysAlisPro, Agilent Technologies,
Version 1.171.35.19 (release 27-10-2011 CrysAlis171 .NET)
(compiled Oct 27 2011,15:02:11)
;
_computing_molecular_graphics
;
O. V. Dolomanov, L. J. Bourhis, R. J. Gildea, J. A. K. Howard and H. Puschmann,
OLEX2: a complete structure solution, refinement and analysis program.
J. Appl. Cryst. (2009). 42, 339-341.
;
_computing_publication_material
;
O. V. Dolomanov, L. J. Bourhis, R. J. Gildea, J. A. K. Howard and H. Puschmann,
OLEX2: a complete structure solution, refinement and analysis program.
J. Appl. Cryst. (2009). 42, 339-341.
;
_computing_structure_refinement
;
SHELXL, G.M. Sheldrick, Acta Cryst.
(2008). A64, 112-122
;
_computing_structure_solution
;
SHELXS, G.M. Sheldrick, Acta Cryst.
(2008). A64, 112-122
;
_diffrn_ambient_temperature 293(2)
_diffrn_detector_area_resol_mean 16.1593
_diffrn_measured_fraction_theta_full 0.997
_diffrn_measured_fraction_theta_max 0.997
_diffrn_measurement_details
;
  1 omega  -43.00  -17.00   1.0000   30.0000
omega____ theta____ kappa____ phi______ frames
    -      -16.8565  -57.0000  120.0000 26

  2 omega  -46.00   41.00   1.0000   30.0000
omega____ theta____ kappa____ phi______ frames
    -       19.6690  -57.0000 -150.0000 87
;
_diffrn_measurement_device_type 'Xcalibur, Eos'
_diffrn_measurement_method '\w scans'
_diffrn_orient_matrix_UB_11 0.0359591000
_diffrn_orient_matrix_UB_12 -0.0005954000
_diffrn_orient_matrix_UB_13 -0.0180312000
_diffrn_orient_matrix_UB_21 0.0216079000
_diffrn_orient_matrix_UB_22 0.0389808000
_diffrn_orient_matrix_UB_23 0.0115564000
_diffrn_orient_matrix_UB_31 0.0266084000
_diffrn_orient_matrix_UB_32 -0.0308088000
_diffrn_orient_matrix_UB_33 0.0149822000
_diffrn_radiation_monochromator graphite
_diffrn_radiation_type 'Mo K\a'
_diffrn_radiation_wavelength 0.7107
_diffrn_reflns_av_R_equivalents 0.0493
_diffrn_reflns_av_unetI/netI 0.0975
_diffrn_reflns_limit_h_max 12
_diffrn_reflns_limit_h_min -17
_diffrn_reflns_limit_k_max 10
_diffrn_reflns_limit_k_min -17
_diffrn_reflns_limit_l_max 32
_diffrn_reflns_limit_l_min -33
_diffrn_reflns_number 11728
_diffrn_reflns_theta_full 25.99
_diffrn_reflns_theta_max 25.99
_diffrn_reflns_theta_min 3.00
_diffrn_source 'Enhance (Mo) X-ray Source'
_exptl_absorpt_coefficient_mu 0.834
_exptl_absorpt_correction_T_max 1.00000
_exptl_absorpt_correction_T_min 0.87347
_exptl_absorpt_correction_type multi-scan
_exptl_absorpt_process_details
;
CrysAlisPro, Agilent Technologies,
Version 1.171.35.19 (release 27-10-2011 CrysAlis171 .NET)
(compiled Oct 27 2011,15:02:11)
Empirical absorption correction using spherical harmonics,
 implemented in SCALE3 ABSPACK scaling algorithm.
;
_exptl_crystal_colour 'clear light blue'
_exptl_crystal_colour_lustre clear
_exptl_crystal_colour_modifier light
_exptl_crystal_colour_primary blue
_exptl_crystal_density_diffrn 1.369
_exptl_crystal_density_method 'not measured'
_exptl_crystal_description prism
_exptl_crystal_F_000 2360
_exptl_crystal_size_max 0.2
_exptl_crystal_size_mid 0.1
_exptl_crystal_size_min 0.1
_refine_diff_density_max 0.934
_refine_diff_density_min -0.483
_refine_diff_density_rms 0.111
_refine_ls_extinction_method none
_refine_ls_goodness_of_fit_ref 1.029
_refine_ls_hydrogen_treatment mixed
_refine_ls_matrix_type full
_refine_ls_number_parameters 353
_refine_ls_number_reflns 5428
_refine_ls_number_restraints 2
_refine_ls_restrained_S_all 1.029
_refine_ls_R_factor_all 0.1305
_refine_ls_R_factor_gt 0.0781
_refine_ls_shift/su_max 0.004
_refine_ls_shift/su_mean 0.000
_refine_ls_structure_factor_coef Fsqd
_refine_ls_weighting_details 'calc w=1/[\s^2^(Fo^2^)+(0.1165P)^2^+0.0000P] where P=(Fo^2^+2Fc^2^)/3'
_refine_ls_weighting_scheme calc
_refine_ls_wR_factor_gt 0.1867
_refine_ls_wR_factor_ref 0.2193
_reflns_number_gt 3512
_reflns_number_total 5428
_reflns_threshold_expression >2sigma(I)
_cod_data_source_file ic501051q_si_002.cif
_cod_data_source_block shi_892_maan
_cod_depositor_comments 'Adding full bibliography for 4340357--4340359.cif.'
_cod_original_formula_sum 'C29.50 H25.90 Cu N2.50 O5.70'
_cod_database_code 4340357
_chemical_oxdiff_formula 'C20 H30 N4 O4 Cu1 Cd1'
_chemical_oxdiff_usercomment AI_3
_reflns_odcompleteness_completeness 99.86
_reflns_odcompleteness_iscentric 1
_reflns_odcompleteness_theta 26.32
_olex2_refinement_description
;
1. Fixed Uiso
 At 1.2 times of:
  H29 of C29, H4 of C4, H21 of C21, H13 of C13, H18 of C18, H19 of C19, H7 of
  C7, H12 of C12, H11 of C11, H28 of C28, H3 of C3, H5 of C5, H25 of C25, H24
  of C24, H27 of C27, H9 of C9, H22 of C22
 At 1.5 times of:
  {H1WA,H1WB} of O1W, {H30A,H30B,H30C} of C30, {H31A,H31B,H31C} of C31, {H8A,
  H8B,H8C} of C8, {H16A,H16B,H16C} of C16
2. Restrained distances
 N3-C29
 1.4 with sigma of 0.02
 O6-C29
 1.25 with sigma of 0.02
3. Uiso/Uaniso restraints and constraints
Uiso(N3) = Uiso(C31) = Uiso(O6) = Uiso(C30) = Uiso(C29)
4. Others
 Fixed Sof: N3(0.5) C31(0.5) H31A(0.5) H31B(0.5) H31C(0.5) O6(0.5) C30(0.5)
 H30A(0.5) H30B(0.5) H30C(0.5) C29(0.5) H29(0.5) O1W(0.2) H1WA(0.2) H1WB(0.2)
5.a Riding coordinates:
 O1W(H1WA,H1WB)
5.b Aromatic/amide H refined with riding coordinates:
 C13(H13), C18(H18), C19(H19), C7(H7), C9(H9), C22(H22), C27(H27), C24(H24),
 C25(H25), C5(H5), C3(H3), C28(H28), C11(H11), C12(H12), C4(H4), C29(H29)
5.c Idealised Me refined as rotating group:
 C16(H16A,H16B,H16C), C8(H8A,H8B,H8C), C31(H31A,H31B,H31C), C30(H30A,H30B,H30C)
;

loop_
_space_group_symop_id
_space_group_symop_operation_xyz
1 'x, y, z'
2 '-y, x+1/2, z+1/2'
3 '-x+1/2, -y+1/2, z'
4 'y+1/2, -x, z+1/2'
5 '-x, -y, -z'
6 'y, -x-1/2, -z-1/2'
7 'x-1/2, y-1/2, -z'
8 '-y-1/2, x, -z-1/2'

loop_
_atom_site_label
_atom_site_type_symbol
_atom_site_fract_x
_atom_site_fract_y
_atom_site_fract_z
_atom_site_U_iso_or_equiv
_atom_site_adp_type
_atom_site_occupancy
_atom_site_symmetry_multiplicity
_atom_site_calc_flag
_atom_site_refinement_flags
_atom_site_disorder_assembly
_atom_site_disorder_group
Cu1 Cu 0.33997(6) 0.64917(7) 0.36850(2) 0.0398(3) Uani 1 1 d . . .
C21 C 0.5443(6) 0.9105(6) 0.3632(3) 0.052(2) Uani 1 1 d . . .
H21 H 0.534(6) 0.976(6) 0.376(3) 0.062 Uiso 1 1 d . . .
O2 O 0.2554(4) 0.5866(4) 0.32551(15) 0.0487(14) Uani 1 1 d . . .
N2 N 0.4019(4) 0.7163(4) 0.31366(19) 0.0348(14) Uani 1 1 d . . .
C13 C 0.1806(6) 0.5266(6) 0.2032(3) 0.057(2) Uani 1 1 d . . .
H13 H 0.1375 0.4873 0.1880 0.069 Uiso 1 1 calc R . .
C14 C 0.1863(6) 0.5270(6) 0.2532(3) 0.051(2) Uani 1 1 d . . .
C6 C 0.3495(5) 0.6277(5) 0.4886(2) 0.0386(16) Uani 1 1 d . . .
C18 C 0.5626(5) 0.7656(6) 0.2986(3) 0.0441(19) Uani 1 1 d . . .
H18 H 0.5691 0.7158 0.2768 0.053 Uiso 1 1 calc R . .
C19 C 0.6370(5) 0.8256(5) 0.3057(3) 0.0427(18) Uani 1 1 d . . .
H19 H 0.6931 0.8170 0.2889 0.051 Uiso 1 1 calc R . .
C7 C 0.4352(5) 0.6213(5) 0.4611(2) 0.0426(18) Uani 1 1 d . . .
H7 H 0.4892 0.6106 0.4794 0.051 Uiso 1 1 calc R . .
C17 C 0.4797(5) 0.7775(5) 0.3226(2) 0.0394(17) Uani 1 1 d . . .
C9 C 0.3795(5) 0.7041(5) 0.2682(2) 0.0395(17) Uani 1 1 d . . .
H9 H 0.4132 0.7392 0.2454 0.047 Uiso 1 1 calc R . .
C22 C 0.4704(6) 0.8504(6) 0.3560(3) 0.051(2) Uani 1 1 d . . .
H22 H 0.4148 0.8585 0.3734 0.061 Uiso 1 1 calc R . .
O3 O 0.0990(4) 0.6419(5) 0.47282(18) 0.0654(18) Uani 1 1 d . . .
C2 C 0.1831(6) 0.6345(6) 0.4972(3) 0.052(2) Uani 1 1 d . . .
C23 C 0.7858(5) 0.9328(5) 0.3582(3) 0.0417(18) Uani 1 1 d . . .
C27 C 0.8822(5) 0.8465(6) 0.4146(3) 0.050(2) Uani 1 1 d . . .
H27 H 0.8884 0.8032 0.4400 0.060 Uiso 1 1 calc R . .
O5 O 0.6987(4) 0.9649(4) 0.3430(2) 0.0589(16) Uani 1 1 d . . .
C24 C 0.8636(5) 0.9710(5) 0.3381(3) 0.0467(18) Uani 1 1 d . . .
H24 H 0.8580 1.0116 0.3114 0.056 Uiso 1 1 calc R . .
C10 C 0.3092(5) 0.6433(5) 0.2483(2) 0.0355(16) Uani 1 1 d . . .
O4 O 0.1351(5) 0.4746(5) 0.2849(2) 0.078(2) Uani 1 1 d . . .
C25 C 0.9499(6) 0.9508(6) 0.3564(3) 0.048(2) Uani 1 1 d . . .
H25 H 1.0024 0.9795 0.3428 0.058 Uiso 1 1 calc R . .
C20 C 0.6259(5) 0.8985(5) 0.3384(3) 0.0423(18) Uani 1 1 d . . .
C5 C 0.3589(6) 0.6205(6) 0.5410(2) 0.053(2) Uani 1 1 d . . .
H5 H 0.4176 0.6133 0.5553 0.063 Uiso 1 1 calc R . .
N1 N 0.4464(4) 0.6286(4) 0.41384(19) 0.0396(14) Uani 1 1 d . . .
C3 C 0.1932(6) 0.6309(6) 0.5477(3) 0.054(2) Uani 1 1 d . . .
H3 H 0.1402 0.6330 0.5676 0.065 Uiso 1 1 calc R . .
C15 C 0.2526(5) 0.5880(5) 0.2781(2) 0.0373(16) Uani 1 1 d . . .
C28 C 0.7943(5) 0.8682(6) 0.3970(3) 0.051(2) Uani 1 1 d . . .
H28 H 0.7413 0.8405 0.4106 0.061 Uiso 1 1 calc R . .
C11 C 0.3026(6) 0.6396(6) 0.1955(3) 0.050(2) Uani 1 1 d . . .
H11 H 0.3427 0.6754 0.1761 0.060 Uiso 1 1 calc R . .
C12 C 0.2377(6) 0.5836(7) 0.1740(3) 0.058(2) Uani 1 1 d . . .
H12 H 0.2312 0.5831 0.1399 0.070 Uiso 1 1 calc R . .
C26 C 0.9612(5) 0.8880(5) 0.3951(2) 0.0363(16) Uani 1 1 d . . .
C16 C 0.0631(10) 0.4217(10) 0.2654(4) 0.135(6) Uani 1 1 d . . .
H16A H 0.0163 0.4625 0.2519 0.202 Uiso 1 1 calc R . .
H16B H 0.0358 0.3838 0.2909 0.202 Uiso 1 1 calc R . .
H16C H 0.0873 0.3820 0.2399 0.202 Uiso 1 1 calc R . .
O1 O 0.2485(3) 0.6389(4) 0.41819(15) 0.0468(13) Uani 1 1 d . . .
C1 C 0.2629(5) 0.6352(6) 0.4661(2) 0.0423(19) Uani 1 1 d . . .
C4 C 0.2803(6) 0.6244(7) 0.5693(3) 0.063(3) Uani 1 1 d . . .
H4 H 0.2854 0.6226 0.6035 0.075 Uiso 1 1 calc R . .
C8 C 0.0163(6) 0.6431(9) 0.5021(4) 0.084(3) Uani 1 1 d . . .
H8A H -0.0377 0.6401 0.4811 0.126 Uiso 1 1 calc R . .
H8B H 0.0143 0.6999 0.5211 0.126 Uiso 1 1 calc R . .
H8C H 0.0165 0.5903 0.5240 0.126 Uiso 1 1 calc R . .
N3 N 0.2562(13) 0.3882(14) 0.4196(6) 0.087(2) Uiso 0.50 1 d PD A 1
C31 C 0.1664(16) 0.4199(17) 0.4064(7) 0.087(2) Uiso 0.50 1 d P A 1
H31A H 0.1215 0.3711 0.4122 0.131 Uiso 0.50 1 calc PR A 1
H31B H 0.1659 0.4365 0.3721 0.131 Uiso 0.50 1 calc PR A 1
H31C H 0.1505 0.4738 0.4259 0.131 Uiso 0.50 1 calc PR A 1
O6 O 0.4064(11) 0.3631(10) 0.4309(5) 0.087(2) Uiso 0.50 1 d PD A 1
C30 C 0.2653(17) 0.3759(17) 0.4732(7) 0.087(2) Uiso 0.50 1 d P A 1
H30A H 0.2319 0.4249 0.4898 0.131 Uiso 0.50 1 calc PR A 1
H30B H 0.3303 0.3784 0.4822 0.131 Uiso 0.50 1 calc PR A 1
H30C H 0.2397 0.3163 0.4825 0.131 Uiso 0.50 1 calc PR A 1
C29 C 0.3445(13) 0.3882(15) 0.4005(7) 0.087(2) Uiso 0.50 1 d PD A 1
H29 H 0.3578 0.4050 0.3681 0.105 Uiso 0.50 1 calc PR A 1
O1W O 0.296(3) 0.348(3) 0.3640(10) 0.079(9) Uiso 0.20 1 d P B 2
H1WA H 0.2821 0.4036 0.3727 0.118 Uiso 0.20 1 d PR B 2
H1WB H 0.3551 0.3403 0.3668 0.118 Uiso 0.20 1 d PR B 2

loop_
_atom_site_aniso_label
_atom_site_aniso_U_11
_atom_site_aniso_U_22
_atom_site_aniso_U_33
_atom_site_aniso_U_23
_atom_site_aniso_U_13
_atom_site_aniso_U_12
Cu1 0.0271(5) 0.0579(6) 0.0346(4) 0.0016(4) 0.0015(4) -0.0051(4)
C21 0.032(4) 0.048(5) 0.074(6) -0.009(4) -0.004(4) -0.002(4)
O2 0.039(3) 0.074(4) 0.033(2) 0.009(3) -0.001(2) -0.015(3)
N2 0.028(3) 0.035(3) 0.042(3) 0.002(3) 0.002(2) -0.001(3)
C13 0.057(6) 0.066(6) 0.049(4) -0.009(4) -0.017(4) -0.005(4)
C14 0.041(5) 0.051(5) 0.061(5) 0.005(4) -0.002(4) -0.011(4)
C6 0.040(4) 0.036(4) 0.039(3) -0.002(3) 0.010(3) -0.001(3)
C18 0.040(5) 0.048(5) 0.044(4) -0.005(4) 0.011(3) -0.005(4)
C19 0.032(4) 0.041(4) 0.055(4) 0.008(4) 0.009(3) 0.001(3)
C7 0.037(4) 0.048(5) 0.043(4) 0.001(3) -0.005(3) -0.004(3)
C17 0.036(4) 0.048(5) 0.035(3) 0.001(3) -0.009(3) 0.002(4)
C9 0.034(4) 0.047(5) 0.038(4) 0.006(3) 0.001(3) -0.003(4)
C22 0.034(4) 0.045(5) 0.073(5) -0.016(4) 0.005(4) -0.002(4)
O3 0.026(3) 0.110(6) 0.061(3) 0.007(3) 0.012(2) -0.007(3)
C2 0.046(5) 0.056(5) 0.054(4) 0.005(4) 0.016(4) -0.007(4)
C23 0.028(4) 0.027(4) 0.070(5) 0.003(4) -0.012(4) -0.010(3)
C27 0.040(4) 0.057(5) 0.054(4) 0.007(4) -0.002(4) -0.001(4)
O5 0.029(3) 0.034(3) 0.114(5) 0.012(3) -0.016(3) -0.003(2)
C24 0.032(4) 0.041(4) 0.067(5) 0.014(4) -0.003(4) -0.002(3)
C10 0.032(4) 0.035(4) 0.040(3) 0.006(3) -0.005(3) 0.008(3)
O4 0.072(5) 0.101(5) 0.060(3) 0.010(3) -0.015(3) -0.054(4)
C25 0.032(4) 0.055(5) 0.056(4) 0.001(4) 0.003(4) -0.005(4)
C20 0.028(4) 0.044(5) 0.054(4) -0.005(4) -0.013(3) -0.003(3)
C5 0.056(6) 0.059(5) 0.043(4) 0.004(4) -0.002(4) 0.006(4)
N1 0.032(3) 0.054(4) 0.033(3) -0.007(3) 0.004(2) -0.005(3)
C3 0.049(5) 0.074(6) 0.039(4) 0.006(4) 0.016(4) 0.003(4)
C15 0.026(4) 0.043(4) 0.043(4) -0.002(3) -0.010(3) 0.002(3)
C28 0.032(4) 0.059(5) 0.062(5) -0.001(4) 0.006(4) -0.007(4)
C11 0.058(5) 0.056(5) 0.038(4) 0.009(4) -0.007(4) -0.007(4)
C12 0.072(6) 0.063(6) 0.039(4) 0.014(4) -0.012(4) 0.004(5)
C26 0.023(4) 0.050(5) 0.036(3) -0.004(3) -0.001(3) -0.004(3)
C16 0.148(13) 0.155(13) 0.101(8) 0.031(8) -0.036(8) -0.118(11)
O1 0.030(3) 0.072(4) 0.038(2) 0.002(2) 0.005(2) -0.001(3)
C1 0.037(4) 0.054(5) 0.036(3) 0.007(3) 0.011(3) 0.003(4)
C4 0.057(6) 0.092(7) 0.039(4) 0.001(4) 0.019(4) -0.003(5)
C8 0.047(6) 0.115(10) 0.090(6) -0.004(7) 0.027(5) 0.005(6)

loop_
_atom_type_symbol
_atom_type_description
_atom_type_scat_dispersion_real
_atom_type_scat_dispersion_imag
_atom_type_scat_source
C C 0.0033 0.0016 'International Tables Vol C Tables 4.2.6.8 and 6.1.1.4'
H H 0.0000 0.0000 'International Tables Vol C Tables 4.2.6.8 and 6.1.1.4'
Cu Cu 0.3201 1.2651 'International Tables Vol C Tables 4.2.6.8 and 6.1.1.4'
N N 0.0061 0.0033 'International Tables Vol C Tables 4.2.6.8 and 6.1.1.4'
O O 0.0106 0.0060 'International Tables Vol C Tables 4.2.6.8 and 6.1.1.4'

loop_
_geom_angle_atom_site_label_1
_geom_angle_atom_site_label_2
_geom_angle_atom_site_label_3
_geom_angle
_geom_angle_site_symmetry_1
_geom_angle_site_symmetry_3
O2 Cu1 N2 92.8(2) . .
O2 Cu1 N1 143.2(3) . .
N1 Cu1 N2 101.3(2) . .
O1 Cu1 O2 87.8(2) . .
O1 Cu1 N2 152.4(2) . .
O1 Cu1 N1 94.4(2) . .
C22 C21 H21 121(5) . .
C20 C21 H21 115(5) . .
C20 C21 C22 120.7(8) . .
C15 O2 Cu1 128.7(5) . .
C17 N2 Cu1 120.9(4) . .
C9 N2 Cu1 123.1(5) . .
C9 N2 C17 115.9(6) . .
C14 C13 H13 119.1 . .
C14 C13 C12 121.9(8) . .
C12 C13 H13 119.1 . .
C13 C14 C15 120.4(7) . .
O4 C14 C13 126.8(7) . .
O4 C14 C15 112.8(6) . .
C5 C6 C7 115.5(6) . .
C1 C6 C7 122.4(6) . .
C1 C6 C5 121.9(6) . .
C19 C18 H18 119.1 . .
C17 C18 H18 119.1 . .
C17 C18 C19 121.7(7) . .
C18 C19 H19 120.9 . .
C20 C19 C18 118.1(7) . .
C20 C19 H19 120.9 . .
C6 C7 H7 116.0 . .
N1 C7 C6 127.9(7) . .
N1 C7 H7 116.0 . .
C18 C17 N2 121.1(7) . .
C18 C17 C22 119.3(7) . .
C22 C17 N2 119.6(7) . .
N2 C9 H9 115.9 . .
N2 C9 C10 128.1(7) . .
C10 C9 H9 115.9 . .
C21 C22 C17 119.2(8) . .
C21 C22 H22 120.4 . .
C17 C22 H22 120.4 . .
C2 O3 C8 117.2(6) . .
O3 C2 C3 124.9(7) . .
O3 C2 C1 114.5(6) . .
C3 C2 C1 120.5(8) . .
O5 C23 C28 121.1(7) . .
C24 C23 O5 119.0(7) . .
C24 C23 C28 119.7(7) . .
C28 C27 H27 119.5 . .
C26 C27 H27 119.5 . .
C26 C27 C28 121.0(7) . .
C23 O5 C20 117.7(5) . .
C23 C24 H24 119.6 . .
C23 C24 C25 120.8(7) . .
C25 C24 H24 119.6 . .
C9 C10 C11 116.4(6) . .
C15 C10 C9 122.1(6) . .
C15 C10 C11 121.5(6) . .
C14 O4 C16 117.4(7) . .
C24 C25 H25 119.4 . .
C24 C25 C26 121.2(7) . .
C26 C25 H25 119.4 . .
C21 C20 C19 120.9(7) . .
C21 C20 O5 120.2(7) . .
C19 C20 O5 118.7(7) . .
C6 C5 H5 120.6 . .
C4 C5 C6 118.7(7) . .
C4 C5 H5 120.6 . .
C7 N1 Cu1 122.2(5) . .
C7 N1 C26 116.9(6) . 3_665
C26 N1 Cu1 120.7(4) 3_665 .
C2 C3 H3 119.3 . .
C4 C3 C2 121.3(7) . .
C4 C3 H3 119.3 . .
O2 C15 C14 118.4(6) . .
O2 C15 C10 125.0(6) . .
C10 C15 C14 116.6(6) . .
C23 C28 H28 120.5 . .
C27 C28 C23 119.0(7) . .
C27 C28 H28 120.5 . .
C10 C11 H11 120.2 . .
C12 C11 C10 119.7(7) . .
C12 C11 H11 120.2 . .
C13 C12 H12 120.1 . .
C11 C12 C13 119.8(7) . .
C11 C12 H12 120.1 . .
C27 C26 C25 118.2(7) . .
C27 C26 N1 123.0(6) . 3_665
C25 C26 N1 118.8(6) . 3_665
O4 C16 H16A 109.5 . .
O4 C16 H16B 109.5 . .
O4 C16 H16C 109.5 . .
H16A C16 H16B 109.5 . .
H16A C16 H16C 109.5 . .
H16B C16 H16C 109.5 . .
C1 O1 Cu1 127.0(4) . .
C6 C1 C2 117.0(6) . .
O1 C1 C6 125.4(6) . .
O1 C1 C2 117.6(7) . .
C5 C4 C3 120.4(7) . .
C5 C4 H4 119.8 . .
C3 C4 H4 119.8 . .
O3 C8 H8A 109.5 . .
O3 C8 H8B 109.5 . .
O3 C8 H8C 109.5 . .
H8A C8 H8B 109.5 . .
H8A C8 H8C 109.5 . .
H8B C8 H8C 109.5 . .
C31 N3 C30 111.8(17) . .
C31 N3 H1WA 87.5 . .
C30 N3 H1WA 158.7 . .
C29 N3 C31 138.3(18) . .
C29 N3 C30 107.1(17) . .
C29 N3 H1WA 52.0 . .
N3 C29 H29 123.3 . .
N3 C29 H1WA 63.2 . .
N3 C29 H1WB 115.1 . .
O6 C29 N3 113.5(18) . .
O6 C29 H29 123.3 . .
O6 C29 H1WA 173.6 . .
O6 C29 H1WB 105.0 . .
H29 C29 H1WA 60.4 . .
H29 C29 H1WB 51.5 . .
H1WA C29 H1WB 72.8 . .
H1WA O1W H1WB 109.5 . .

loop_
_geom_bond_atom_site_label_1
_geom_bond_atom_site_label_2
_geom_bond_distance
_geom_bond_site_symmetry_2
Cu1 O2 1.902(5) .
Cu1 N2 1.979(5) .
Cu1 N1 1.978(6) .
Cu1 O1 1.883(4) .
C21 H21 1.01(8) .
C21 C22 1.373(11) .
C21 C20 1.357(11) .
O2 C15 1.287(7) .
N2 C17 1.434(9) .
N2 C9 1.286(8) .
C13 H13 0.9300 .
C13 C14 1.360(10) .
C13 C12 1.398(12) .
C14 O4 1.356(9) .
C14 C15 1.453(10) .
C6 C7 1.436(10) .
C6 C5 1.431(9) .
C6 C1 1.384(10) .
C18 H18 0.9300 .
C18 C19 1.378(10) .
C18 C17 1.361(10) .
C19 H19 0.9300 .
C19 C20 1.376(10) .
C7 H7 0.9300 .
C7 N1 1.296(8) .
C17 C22 1.387(10) .
C9 H9 0.9300 .
C9 C10 1.434(10) .
C22 H22 0.9300 .
O3 C2 1.374(9) .
O3 C8 1.424(9) .
C2 C3 1.381(10) .
C2 C1 1.418(10) .
C23 O5 1.387(9) .
C23 C24 1.352(10) .
C23 C28 1.406(11) .
C27 H27 0.9300 .
C27 C28 1.379(10) .
C27 C26 1.378(10) .
O5 C20 1.412(8) .
C24 H24 0.9300 .
C24 C25 1.360(10) .
C10 C15 1.389(10) .
C10 C11 1.437(9) .
O4 C16 1.380(11) .
C25 H25 0.9300 .
C25 C26 1.389(10) .
C5 H5 0.9300 .
C5 C4 1.363(11) .
N1 C26 1.434(8) 3_665
C3 H3 0.9300 .
C3 C4 1.377(11) .
C28 H28 0.9300 .
C11 H11 0.9300 .
C11 C12 1.355(12) .
C12 H12 0.9300 .
C26 N1 1.434(8) 3_665
C16 H16A 0.9600 .
C16 H16B 0.9600 .
C16 H16C 0.9600 .
O1 C1 1.316(8) .
C4 H4 0.9300 .
C8 H8A 0.9600 .
C8 H8B 0.9600 .
C8 H8C 0.9600 .
N3 C31 1.41(3) .
N3 C30 1.47(2) .
N3 C29 1.363(16) .
C31 H31A 0.9600 .
C31 H31B 0.9600 .
C31 H31C 0.9600 .
O6 C29 1.261(15) .
C30 H30A 0.9600 .
C30 H30B 0.9600 .
C30 H30C 0.9600 .
C29 H29 0.9300 .
C29 H1WA 1.1878 .
C29 H1WB 1.1517 .
O1W H1WA 0.8502 .
O1W H1WB 0.8500 .

loop_
_geom_torsion_atom_site_label_1
_geom_torsion_atom_site_label_2
_geom_torsion_atom_site_label_3
_geom_torsion_atom_site_label_4
_geom_torsion
_geom_torsion_site_symmetry_4
Cu1 O2 C15 C14 174.3(5) .
Cu1 O2 C15 C10 -5.1(10) .
Cu1 N2 C17 C18 125.2(6) .
Cu1 N2 C17 C22 -55.4(8) .
Cu1 N2 C9 C10 0.1(11) .
Cu1 O1 C1 C6 -7.7(12) .
Cu1 O1 C1 C2 175.4(6) .
O2 Cu1 N2 C17 -178.0(5) .
O2 Cu1 N2 C9 -2.3(6) .
O2 Cu1 N1 C7 -97.3(7) .
O2 Cu1 N1 C26 76.5(6) 3_665
O2 Cu1 O1 C1 152.6(6) .
N2 Cu1 O2 C15 4.9(6) .
N2 Cu1 N1 C7 152.1(6) .
N2 Cu1 N1 C26 -34.1(6) 3_665
N2 Cu1 O1 C1 -115.4(7) .
N2 C17 C22 C21 -177.8(7) .
N2 C9 C10 C15 1.1(12) .
N2 C9 C10 C11 -176.6(7) .
C13 C14 O4 C16 -6.9(16) .
C13 C14 C15 O2 179.6(8) .
C13 C14 C15 C10 -0.9(11) .
C14 C13 C12 C11 1.7(14) .
C6 C7 N1 Cu1 -1.1(11) .
C6 C7 N1 C26 -175.2(7) 3_665
C6 C5 C4 C3 2.8(13) .
C18 C19 C20 C21 0.6(11) .
C18 C19 C20 O5 -174.8(7) .
C18 C17 C22 C21 1.6(12) .
C19 C18 C17 N2 178.0(7) .
C19 C18 C17 C22 -1.5(11) .
C7 C6 C5 C4 -178.9(8) .
C7 C6 C1 C2 175.7(7) .
C7 C6 C1 O1 -1.2(13) .
C17 N2 C9 C10 176.0(7) .
C17 C18 C19 C20 0.4(11) .
C9 N2 C17 C18 -50.8(10) .
C9 N2 C17 C22 128.7(7) .
C9 C10 C15 O2 1.5(11) .
C9 C10 C15 C14 -177.9(7) .
C9 C10 C11 C12 -180.0(8) .
C22 C21 C20 C19 -0.4(13) .
C22 C21 C20 O5 174.9(7) .
O3 C2 C3 C4 -179.4(8) .
O3 C2 C1 C6 -179.8(7) .
O3 C2 C1 O1 -2.6(11) .
C2 C3 C4 C5 -0.5(14) .
C23 O5 C20 C21 124.2(8) .
C23 O5 C20 C19 -60.3(10) .
C23 C24 C25 C26 2.3(12) .
O5 C23 C24 C25 171.2(7) .
O5 C23 C28 C27 -172.6(7) .
C24 C23 O5 C20 142.5(7) .
C24 C23 C28 C27 1.3(12) .
C24 C25 C26 C27 -0.1(12) .
C24 C25 C26 N1 -178.2(7) 3_665
C10 C11 C12 C13 -3.0(13) .
O4 C14 C15 O2 -0.4(10) .
O4 C14 C15 C10 179.0(7) .
C20 C21 C22 C17 -0.7(13) .
C5 C6 C7 N1 -177.6(7) .
C5 C6 C1 C2 -0.6(11) .
C5 C6 C1 O1 -177.6(7) .
N1 Cu1 O2 C15 -108.4(6) .
N1 Cu1 N2 C17 -32.2(6) .
N1 Cu1 N2 C9 143.5(6) .
N1 Cu1 O1 C1 9.4(7) .
C3 C2 C1 C6 3.0(12) .
C3 C2 C1 O1 -179.9(7) .
C15 C14 O4 C16 173.2(11) .
C15 C10 C11 C12 2.4(12) .
C28 C23 O5 C20 -43.6(10) .
C28 C23 C24 C25 -2.9(12) .
C28 C27 C26 C25 -1.4(11) .
C28 C27 C26 N1 176.6(7) 3_665
C11 C10 C15 O2 179.0(7) .
C11 C10 C15 C14 -0.4(10) .
C12 C13 C14 O4 -179.6(9) .
C12 C13 C14 C15 0.4(13) .
C26 C27 C28 C23 0.8(12) .
O1 Cu1 O2 C15 157.2(6) .
O1 Cu1 N2 C17 91.2(7) .
O1 Cu1 N2 C9 -93.1(7) .
O1 Cu1 N1 C7 -5.0(6) .
O1 Cu1 N1 C26 168.8(5) 3_665
C1 C6 C7 N1 5.8(13) .
C1 C6 C5 C4 -2.2(12) .
C1 C2 C3 C4 -2.5(13) .
C8 O3 C2 C3 -1.9(12) .
C8 O3 C2 C1 -179.0(8) .
C31 N3 C29 O6 169(2) .
C30 N3 C29 O6 11(3) .
